data_2107198
loop_
_publ_author_name
'Thomas, J.O.'

_publ_section_title
;
 Hydrogen-bond studies. LXXV. An X-ray diffraction study of normal and
 deuterated hydrazinium hydrogen oxalate, N2 H5 H C2 O4 and N2 D5 D C2 O4
;
_journal_name_full 'Acta Crystallographica B (24,1968-38,1982)'
_journal_page_first 1767
_journal_page_last 1776
_journal_volume 29
_journal_year 1973
_chemical_formula_sum 'C2 D6 N2 O4'
_chemical_name_systematic 'N2 D5 D C2 O4'
_space_group_IT_number 4
_symmetry_space_group_name_Hall 'P 2yb'
_symmetry_space_group_name_H-M 'P 1 21 1'
_cell_angle_alpha 90
_cell_angle_beta 102.488
_cell_angle_gamma 90
_cell_formula_units_Z 2
_cell_length_a 3.5858
_cell_length_b 13.3085
_cell_length_c 5.1001
_cell_volume 237.627
_citation_journal_id_ASTM ACBCAR
_cod_data_source_file Thomas_ACBCAR_1973_1101.cif
_cod_data_source_block C2D6N2O4
_cod_original_cell_volume 237.6269
_cod_database_code 2107198

loop_
_symmetry_equiv_pos_as_xyz
x,y,z
-x,y+1/2,-z

loop_
_atom_site_label
_atom_site_type_symbol
_atom_site_fract_x
_atom_site_fract_y
_atom_site_fract_z
_atom_site_occupancy
_atom_site_U_iso_or_equiv
O4 O-2 -0.80688 0.03562 -0.77564 1 0.0
C2 C+3 -0.58907 -0.02488 -0.6218 1 0.0
N2 N-2 0.10461 0.24687 0.29836 1 0.0
C1 C+3 0.65074 0.02479 0.63543 1 0.0
D6 D+1 0.027 -0.018 -0.103 0.5 0.0
D5 D+1 -0.123 0.243 0.251 1 0.0
D2 D+1 0.204 0.298 -0.008 1 0.0
D3 D+1 0.16 0.19 0.354 1 0.0
O3 O-2 0.86544 -0.03749 0.79145 1 0.0
D4 D+1 0.189 0.297 0.414 1 0.0
O1 O-2 0.62649 0.11485 0.6722 1 0.0
N1 N-2 0.2979 0.25 0.07997 1 0.0
O2 O-2 -0.55604 -0.11552 -0.66016 1 0.0
D7 D+1 0.097 -0.007 0.052 0.5 0.0
D1 D+1 0.276 0.194 -0.003 1 0.0
